data_7232809
loop_
_publ_author_name
'Ruiz, Cristina'
'Garc\'ia-Valdivia, Antonio A.'
'Fern\'andez, Bel\'en'
'Cepeda, Javier'
'Oyarzabal, Itziar'
'Abas, Elisa'
'Laguna, Mariano'
'Garc\'ia, Jose Angel'
'Fern\'andez, Ignacio'
'San Sebastian, Eider'
'Rodr\'iguez-Di\'eguez, Antonio'

_publ_section_title
;
 Multifunctional coordination compounds based on lanthanide ions and
 5-bromonicotinic acid: magnetic, luminescence and anti-cancer properties
;
_journal_issue 25
_journal_name_full CrystEngComm
_journal_page_first 3881
_journal_paper_doi 10.1039/C9CE00292H
_journal_volume 21
_journal_year 2019
_chemical_formula_sum 'C18 H17 Br3 N3 Nd O10'
_chemical_formula_weight 819.31
_chemical_name_systematic
;
poly-{[triaquabis(mu-5-bromonicotinato-kO:kO')(5-bromonicotinato-kO)neodymium(III)] 
hydrate}
;
_space_group_crystal_system triclinic
_space_group_IT_number 2
_space_group_name_Hall '-P 1'
_space_group_name_H-M_alt 'P -1'
_symmetry_space_group_name_Hall '-P 1'
_symmetry_space_group_name_H-M 'P -1'
_atom_sites_solution_hydrogens mixed
_audit_creation_method SHELXL-2016/6
_audit_update_record
;
2018-12-26 deposited with the CCDC.    2019-05-21 downloaded from the CCDC.
;
_cell_angle_alpha 88.319(2)
_cell_angle_beta 85.525(2)
_cell_angle_gamma 69.254(2)
_cell_formula_units_Z 2
_cell_length_a 10.1630(5)
_cell_length_b 11.5260(6)
_cell_length_c 11.6110(6)
_cell_measurement_reflns_used 30674
_cell_measurement_temperature 100(2)
_cell_measurement_theta_max 26.411
_cell_measurement_theta_min 2.306
_cell_volume 1268.03(11)
_computing_cell_refinement 'Bruker SAINT'
_computing_data_collection 'Bruker APEX2'
_computing_data_reduction 'Bruker SAINT'
_computing_molecular_graphics 'Bruker SHELXTL'
_computing_publication_material 'Bruker SHELXTL'
_computing_structure_refinement 'SHELXL-2016/6 (Sheldrick, 2016)'
_computing_structure_solution 'SHELXS-97 (Sheldrick 2008)'
_diffrn_ambient_temperature 100(2)
_diffrn_measured_fraction_theta_full 0.999
_diffrn_measured_fraction_theta_max 0.999
_diffrn_measurement_device_type 'Bruker Venture'
_diffrn_measurement_method \w
_diffrn_radiation_monochromator graphite
_diffrn_radiation_source 'fine-focus sealed tube'
_diffrn_radiation_type MoK\a
_diffrn_radiation_wavelength 0.71073
_diffrn_reflns_av_R_equivalents 0.0721
_diffrn_reflns_av_unetI/netI 0.0460
_diffrn_reflns_Laue_measured_fraction_full 0.999
_diffrn_reflns_Laue_measured_fraction_max 0.999
_diffrn_reflns_limit_h_max 11
_diffrn_reflns_limit_h_min -12
_diffrn_reflns_limit_k_max 14
_diffrn_reflns_limit_k_min -14
_diffrn_reflns_limit_l_max 14
_diffrn_reflns_limit_l_min -14
_diffrn_reflns_number 30674
_diffrn_reflns_point_group_measured_fraction_full 0.999
_diffrn_reflns_point_group_measured_fraction_max 0.999
_diffrn_reflns_theta_full 25.242
_diffrn_reflns_theta_max 26.411
_diffrn_reflns_theta_min 2.306
_diffrn_standards_decay_% 0
_diffrn_standards_interval_count 0
_diffrn_standards_interval_time 0
_diffrn_standards_number 0
_exptl_absorpt_coefficient_mu 6.830
_exptl_absorpt_correction_T_max 0.5664
_exptl_absorpt_correction_T_min 0.1297
_exptl_absorpt_correction_type multi-scan
_exptl_absorpt_process_details 'SADABS 2014/5'
_exptl_crystal_colour 'pale pink'
_exptl_crystal_density_diffrn 2.146
_exptl_crystal_density_method none
_exptl_crystal_description 'rectangular plate'
_exptl_crystal_F_000 782
_exptl_crystal_size_max 0.11
_exptl_crystal_size_mid 0.08
_exptl_crystal_size_min 0.02
_refine_diff_density_max 0.549
_refine_diff_density_min -0.633
_refine_diff_density_rms 0.137
_refine_ls_extinction_method none
_refine_ls_goodness_of_fit_ref 1.017
_refine_ls_hydrogen_treatment constr
_refine_ls_matrix_type full
_refine_ls_number_parameters 325
_refine_ls_number_reflns 5222
_refine_ls_number_restraints 0
_refine_ls_restrained_S_all 1.017
_refine_ls_R_factor_all 0.0431
_refine_ls_R_factor_gt 0.0278
_refine_ls_shift/su_max 0.002
_refine_ls_shift/su_mean 0.000
_refine_ls_structure_factor_coef Fsqd
_refine_ls_weighting_details 'w=1/[\s^2^(Fo^2^)+(0.0158P)^2^+0.8166P] where P=(Fo^2^+2Fc^2^)/3'
_refine_ls_weighting_scheme calc
_refine_ls_wR_factor_gt 0.0465
_refine_ls_wR_factor_ref 0.0500
_reflns_Friedel_coverage 0.000
_reflns_number_gt 4343
_reflns_number_total 5222
_reflns_threshold_expression 'I > 2\s(I)'
_cod_data_source_file c9ce00292h2.cif
_cod_data_source_block Compound4
_cod_depositor_comments 'Adding full bibliography for 7232807--7232810.cif.'
_cod_database_code 7232809
_shelx_shelxl_version_number 2016/6
_shelx_space_group_comment
;
The symmetry employed for this shelxl refinement is uniquely defined
by the following loop, which should always be used as a source of
symmetry information in preference to the above space-group names.
They are only intended as comments.
;
_shelxl_version_number 2014-3

loop_
_space_group_symop_operation_xyz
'x, y, z'
'-x, -y, -z'

loop_
_atom_site_label
_atom_site_type_symbol
_atom_site_fract_x
_atom_site_fract_y
_atom_site_fract_z
_atom_site_U_iso_or_equiv
_atom_site_adp_type
_atom_site_occupancy
_atom_site_site_symmetry_order
_atom_site_calc_flag
_atom_site_refinement_flags_posn
_atom_site_refinement_flags_adp
_atom_site_refinement_flags_occupancy
_atom_site_disorder_assembly
_atom_site_disorder_group
Nd1 Nd 0.72538(2) 0.02851(2) 0.47476(2) 0.00540(5) Uani 1 1 d . . . . .
Br1A Br 1.10517(4) -0.50958(4) 0.28722(4) 0.02283(10) Uani 1 1 d . . . . .
Br1B Br 0.18225(4) 0.36186(4) 0.94187(4) 0.03505(13) Uani 1 1 d . . . . .
Br1C Br 0.48587(4) 0.51886(4) 0.78908(4) 0.02820(11) Uani 1 1 d . . . . .
C2A C 0.6658(4) -0.4571(3) 0.4556(3) 0.0146(8) Uani 1 1 d . . . . .
H2A H 0.5770 -0.4484 0.4898 0.017 Uiso 1 1 calc R U . . .
C2B C 0.6259(4) 0.0828(3) 0.9925(3) 0.0121(8) Uani 1 1 d . . . . .
H2B H 0.7153 0.0260 1.0041 0.014 Uiso 1 1 calc R U . . .
C2C C 0.9026(4) 0.2050(3) 0.8492(3) 0.0124(8) Uani 1 1 d . . . . .
H2C H 0.9897 0.1445 0.8610 0.015 Uiso 1 1 calc R U . . .
C3A C 0.7021(3) -0.3515(3) 0.4428(3) 0.0080(7) Uani 1 1 d . . . . .
C3B C 0.5830(4) 0.1003(3) 0.8801(3) 0.0108(8) Uani 1 1 d . . . . .
C3C C 0.8519(3) 0.2138(3) 0.7405(3) 0.0098(7) Uani 1 1 d . . . . .
C31A C 0.5944(3) -0.2277(3) 0.4778(3) 0.0078(7) Uani 1 1 d . . . . .
C31B C 0.6780(3) 0.0270(3) 0.7808(3) 0.0096(7) Uani 1 1 d . . . . .
C31C C 0.9373(3) 0.1320(3) 0.6440(3) 0.0093(7) Uani 1 1 d . . . . .
C4A C 0.8358(3) -0.3639(3) 0.3939(3) 0.0109(8) Uani 1 1 d . . . . .
H4A H 0.8651 -0.2961 0.3851 0.013 Uiso 1 1 calc R U . . .
C4B C 0.4503(4) 0.1859(3) 0.8631(3) 0.0132(8) Uani 1 1 d . . . . .
H4B H 0.4179 0.2018 0.7895 0.016 Uiso 1 1 calc R U . . .
C4C C 0.7230(3) 0.3045(3) 0.7219(3) 0.0102(7) Uani 1 1 d . . . . .
H4C H 0.6839 0.3117 0.6511 0.012 Uiso 1 1 calc R U . . .
C5A C 0.9231(3) -0.4812(3) 0.3591(3) 0.0121(8) Uani 1 1 d . . . . .
C5B C 0.3667(4) 0.2473(3) 0.9586(3) 0.0164(8) Uani 1 1 d . . . . .
C5C C 0.6540(4) 0.3840(3) 0.8123(3) 0.0139(8) Uani 1 1 d . . . . .
C6A C 0.8792(4) -0.5806(3) 0.3731(3) 0.0164(8) Uani 1 1 d . . . . .
H6A H 0.9404 -0.6582 0.3480 0.020 Uiso 1 1 calc R U . . .
C6B C 0.4173(4) 0.2240(3) 1.0672(3) 0.0159(8) Uani 1 1 d . . . . .
H6B H 0.3601 0.2659 1.1305 0.019 Uiso 1 1 calc R U . . .
C6C C 0.7113(4) 0.3686(3) 0.9184(3) 0.0155(8) Uani 1 1 d . . . . .
H6C H 0.6634 0.4229 0.9781 0.019 Uiso 1 1 calc R U . . .
N1A N 0.7516(3) -0.5704(3) 0.4215(3) 0.0191(7) Uani 1 1 d . . . . .
N1B N 0.5467(3) 0.1425(3) 1.0839(3) 0.0153(7) Uani 1 1 d . . . . .
N1C N 0.8334(3) 0.2783(3) 0.9380(3) 0.0170(7) Uani 1 1 d . . . . .
O1A O 0.4699(2) -0.2239(2) 0.5003(2) 0.0113(5) Uani 1 1 d . . . . .
O1C O 1.0676(2) 0.0801(2) 0.6529(2) 0.0121(5) Uani 1 1 d . . . . .
O2A O 0.6327(2) -0.1352(2) 0.4815(2) 0.0115(5) Uani 1 1 d . . . . .
O1B O 0.7969(2) -0.0471(2) 0.8016(2) 0.0173(6) Uani 1 1 d . . . . .
O2B O 0.6286(2) 0.0455(2) 0.6814(2) 0.0101(5) Uani 1 1 d . . . . .
O2C O 0.8724(2) 0.1233(2) 0.5577(2) 0.0107(5) Uani 1 1 d . . . . .
O1W O 0.8996(2) -0.1370(2) 0.5879(2) 0.0121(5) Uani 1 1 d . . . . .
O2W O 0.6106(2) 0.0251(2) 0.2985(2) 0.0126(5) Uani 1 1 d . . . . .
O3W O 0.7612(3) 0.1883(2) 0.3416(2) 0.0155(6) Uani 1 1 d . . . . .
O4W1 O 0.9283(10) 0.1959(8) 0.1569(9) 0.029(2) Uani 0.5 1 d . . P A 1
O4W2 O 0.9190(11) 0.1408(7) 0.1434(9) 0.023(2) Uani 0.5 1 d . . P B 2
H11W H 0.8794 -0.1192 0.6590 0.035 Uiso 1 1 d . U . . .
H12W H 0.9811 -0.1324 0.5734 0.035 Uiso 1 1 d . U . . .
H21W H 0.5437 -0.0025 0.3098 0.035 Uiso 1 1 d . U . . .
H22W H 0.5864 0.0743 0.2415 0.035 Uiso 1 1 d . U . . .
H31W H 0.8040 0.1838 0.2761 0.035 Uiso 1 1 d . U . . .
H32W H 0.7370 0.2619 0.3639 0.035 Uiso 1 1 d . U . . .
H41W H 1.0113 0.1427 0.1497 0.035 Uiso 1 1 d . U . . .
H42W H 0.9005 0.2058 0.0885 0.035 Uiso 1 1 d . U . . .

loop_
_atom_site_aniso_label
_atom_site_aniso_U_11
_atom_site_aniso_U_22
_atom_site_aniso_U_33
_atom_site_aniso_U_23
_atom_site_aniso_U_13
_atom_site_aniso_U_12
Nd1 0.00509(9) 0.00544(9) 0.00540(10) -0.00092(7) -0.00072(7) -0.00141(7)
Br1A 0.01268(19) 0.0164(2) 0.0354(3) -0.00383(18) 0.01085(17) -0.00252(16)
Br1B 0.0208(2) 0.0446(3) 0.0217(2) -0.0102(2) -0.00144(18) 0.0114(2)
Br1C 0.0196(2) 0.0288(2) 0.0191(2) -0.00918(18) -0.00155(17) 0.01331(18)
C2A 0.0078(17) 0.0095(18) 0.026(2) 0.0028(16) -0.0005(16) -0.0030(15)
C2B 0.0165(19) 0.0146(19) 0.0068(19) -0.0009(15) -0.0010(15) -0.0075(16)
C2C 0.0118(18) 0.0137(19) 0.009(2) 0.0006(15) -0.0021(15) -0.0011(15)
C3A 0.0102(17) 0.0062(17) 0.0069(18) -0.0018(14) -0.0021(14) -0.0017(14)
C3B 0.0131(18) 0.0112(18) 0.0121(19) -0.0001(15) 0.0007(15) -0.0094(15)
C3C 0.0134(18) 0.0063(17) 0.0111(19) -0.0003(14) 0.0011(15) -0.0058(14)
C31A 0.0129(18) 0.0060(17) 0.0043(18) 0.0000(14) -0.0019(14) -0.0028(14)
C31B 0.0108(17) 0.0115(18) 0.0096(19) 0.0019(15) -0.0013(15) -0.0077(15)
C31C 0.0093(17) 0.0072(17) 0.0098(19) 0.0008(14) 0.0030(14) -0.0018(14)
C4A 0.0115(18) 0.0088(18) 0.014(2) -0.0015(15) 0.0001(15) -0.0058(15)
C4B 0.0166(19) 0.019(2) 0.0058(19) 0.0012(15) -0.0019(15) -0.0076(16)
C4C 0.0094(17) 0.0117(18) 0.0089(19) -0.0013(15) 0.0010(14) -0.0030(14)
C5A 0.0079(17) 0.0141(19) 0.012(2) 0.0003(15) 0.0001(15) -0.0017(15)
C5B 0.0158(19) 0.018(2) 0.014(2) -0.0004(16) 0.0006(16) -0.0045(16)
C5C 0.0091(17) 0.0127(19) 0.016(2) -0.0032(16) 0.0012(15) 0.0003(15)
C6A 0.0131(18) 0.0060(18) 0.026(2) -0.0012(16) 0.0007(16) 0.0015(15)
C6B 0.021(2) 0.016(2) 0.011(2) -0.0037(16) 0.0038(16) -0.0074(17)
C6C 0.0141(19) 0.019(2) 0.010(2) -0.0039(16) 0.0025(16) -0.0028(16)
N1A 0.0139(16) 0.0071(16) 0.035(2) -0.0017(14) 0.0005(15) -0.0028(13)
N1B 0.0204(17) 0.0183(17) 0.0085(17) -0.0002(13) 0.0000(13) -0.0085(14)
N1C 0.0177(17) 0.0240(18) 0.0063(16) -0.0009(14) 0.0001(13) -0.0038(14)
O1A 0.0078(12) 0.0106(13) 0.0138(14) 0.0008(10) 0.0019(10) -0.0017(10)
O1C 0.0071(12) 0.0149(13) 0.0105(14) -0.0007(11) 0.0003(10) 0.0006(10)
O2A 0.0153(13) 0.0065(12) 0.0133(14) -0.0012(10) -0.0017(10) -0.0045(10)
O1B 0.0118(13) 0.0248(15) 0.0102(14) 0.0007(11) -0.0022(11) 0.0001(11)
O2B 0.0091(12) 0.0144(13) 0.0072(13) -0.0010(10) -0.0025(10) -0.0042(10)
O2C 0.0094(12) 0.0115(13) 0.0119(14) -0.0041(10) -0.0038(10) -0.0037(10)
O1W 0.0097(12) 0.0149(13) 0.0090(13) 0.0009(10) -0.0006(10) -0.0013(10)
O2W 0.0130(13) 0.0219(14) 0.0072(13) 0.0060(11) -0.0041(10) -0.0110(11)
O3W 0.0217(14) 0.0119(13) 0.0126(14) -0.0029(11) 0.0078(11) -0.0071(11)
O4W1 0.012(3) 0.044(6) 0.015(4) 0.014(5) 0.003(3) 0.008(4)
O4W2 0.018(3) 0.032(5) 0.013(4) 0.010(4) 0.000(3) -0.001(4)

loop_
_atom_type_symbol
_atom_type_description
_atom_type_scat_dispersion_real
_atom_type_scat_dispersion_imag
_atom_type_scat_source
C C 0.0033 0.0016 'International Tables Vol C Tables 4.2.6.8 and 6.1.1.4'
H H 0.0000 0.0000 'International Tables Vol C Tables 4.2.6.8 and 6.1.1.4'
N N 0.0061 0.0033 'International Tables Vol C Tables 4.2.6.8 and 6.1.1.4'
O O 0.0106 0.0060 'International Tables Vol C Tables 4.2.6.8 and 6.1.1.4'
Br Br -0.2901 2.4595 'International Tables Vol C Tables 4.2.6.8 and 6.1.1.4'
Nd Nd -0.1943 3.0179 'International Tables Vol C Tables 4.2.6.8 and 6.1.1.4'

loop_
_geom_angle_atom_site_label_1
_geom_angle_atom_site_label_2
_geom_angle_atom_site_label_3
_geom_angle
_geom_angle_site_symmetry_1
_geom_angle_site_symmetry_3
O2A Nd1 O2C 147.95(8) . .
O2A Nd1 O1A 108.40(8) . 2_656
O2C Nd1 O1A 88.49(8) . 2_656
O2A Nd1 O1C 95.18(8) . 2_756
O2C Nd1 O1C 86.04(8) . 2_756
O1A Nd1 O1C 142.63(8) 2_656 2_756
O2A Nd1 O2W 69.28(8) . .
O2C Nd1 O2W 141.83(8) . .
O1A Nd1 O2W 81.39(8) 2_656 .
O1C Nd1 O2W 80.42(8) 2_756 .
O2A Nd1 O3W 141.01(8) . .
O2C Nd1 O3W 70.05(8) . .
O1A Nd1 O3W 69.19(8) 2_656 .
O1C Nd1 O3W 74.21(8) 2_756 .
O2W Nd1 O3W 71.95(8) . .
O2A Nd1 O2B 80.16(8) . .
O2C Nd1 O2B 79.83(8) . .
O1A Nd1 O2B 71.45(8) 2_656 .
O1C Nd1 O2B 142.91(7) 2_756 .
O2W Nd1 O2B 129.76(7) . .
O3W Nd1 O2B 130.27(7) . .
O2A Nd1 O1W 77.24(8) . .
O2C Nd1 O1W 72.93(8) . .
O1A Nd1 O1W 141.47(8) 2_656 .
O1C Nd1 O1W 70.90(8) 2_756 .
O2W Nd1 O1W 133.23(8) . .
O3W Nd1 O1W 130.06(8) . .
O2B Nd1 O1W 72.19(7) . .
N1A C2A C3A 123.7(3) . .
N1A C2A H2A 118.1 . .
C3A C2A H2A 118.1 . .
N1B C2B C3B 123.9(3) . .
N1B C2B H2B 118.1 . .
C3B C2B H2B 118.1 . .
N1C C2C C3C 123.8(3) . .
N1C C2C H2C 118.1 . .
C3C C2C H2C 118.1 . .
C4A C3A C2A 118.6(3) . .
C4A C3A C31A 122.2(3) . .
C2A C3A C31A 119.2(3) . .
C4B C3B C2B 117.8(3) . .
C4B C3B C31B 121.4(3) . .
C2B C3B C31B 120.8(3) . .
C4C C3C C2C 118.4(3) . .
C4C C3C C31C 120.6(3) . .
C2C C3C C31C 121.0(3) . .
O1A C31A O2A 124.4(3) . .
O1A C31A C3A 116.6(3) . .
O2A C31A C3A 119.0(3) . .
O1B C31B O2B 125.1(3) . .
O1B C31B C3B 118.2(3) . .
O2B C31B C3B 116.8(3) . .
O1C C31C O2C 125.0(3) . .
O1C C31C C3C 118.0(3) . .
O2C C31C C3C 116.9(3) . .
C5A C4A C3A 117.1(3) . .
C5A C4A H4A 121.5 . .
C3A C4A H4A 121.5 . .
C3B C4B C5B 118.4(3) . .
C3B C4B H4B 120.8 . .
C5B C4B H4B 120.8 . .
C3C C4C C5C 117.9(3) . .
C3C C4C H4C 121.1 . .
C5C C4C H4C 121.1 . .
C6A C5A C4A 121.0(3) . .
C6A C5A Br1A 117.8(3) . .
C4A C5A Br1A 121.2(3) . .
C6B C5B C4B 120.0(3) . .
C6B C5B Br1B 119.5(3) . .
C4B C5B Br1B 120.5(3) . .
C6C C5C C4C 120.2(3) . .
C6C C5C Br1C 119.6(3) . .
C4C C5C Br1C 120.2(3) . .
N1A C6A C5A 122.6(3) . .
N1A C6A H6A 118.7 . .
C5A C6A H6A 118.7 . .
N1B C6B C5B 121.8(3) . .
N1B C6B H6B 119.1 . .
C5B C6B H6B 119.1 . .
N1C C6C C5C 122.1(3) . .
N1C C6C H6C 119.0 . .
C5C C6C H6C 119.0 . .
C2A N1A C6A 117.1(3) . .
C2B N1B C6B 118.1(3) . .
C2C N1C C6C 117.5(3) . .
C31A O1A Nd1 121.5(2) . 2_656
C31C O1C Nd1 136.9(2) . 2_756
C31A O2A Nd1 174.0(2) . .
C31B O2B Nd1 137.0(2) . .
C31C O2C Nd1 147.4(2) . .
Nd1 O1W H11W 107.8 . .
Nd1 O1W H12W 108.8 . .
H11W O1W H12W 104.9 . .
Nd1 O2W H21W 112.5 . .
Nd1 O2W H22W 134.4 . .
H21W O2W H22W 103.5 . .
Nd1 O3W H31W 132.4 . .
Nd1 O3W H32W 119.9 . .
H31W O3W H32W 107.2 . .
H41W O4W1 H42W 104.7 . .
H41W O4W2 H42W 90.4 . .

loop_
_geom_bond_atom_site_label_1
_geom_bond_atom_site_label_2
_geom_bond_distance
_geom_bond_site_symmetry_2
Nd1 O2A 2.386(2) .
Nd1 O2C 2.407(2) .
Nd1 O1A 2.424(2) 2_656
Nd1 O1C 2.439(2) 2_756
Nd1 O2W 2.442(2) .
Nd1 O3W 2.477(2) .
Nd1 O2B 2.507(2) .
Nd1 O1W 2.515(2) .
Br1A C5A 1.890(3) .
Br1B C5B 1.893(4) .
Br1C C5C 1.891(3) .
C2A N1A 1.339(4) .
C2A C3A 1.392(5) .
C2A H2A 0.9300 .
C2B N1B 1.329(4) .
C2B C3B 1.394(5) .
C2B H2B 0.9300 .
C2C N1C 1.337(4) .
C2C C3C 1.388(5) .
C2C H2C 0.9300 .
C3A C4A 1.392(5) .
C3A C31A 1.502(4) .
C3B C4B 1.386(5) .
C3B C31B 1.510(5) .
C3C C4C 1.384(5) .
C3C C31C 1.492(5) .
C31A O1A 1.257(4) .
C31A O2A 1.261(4) .
C31B O1B 1.245(4) .
C31B O2B 1.276(4) .
C31C O1C 1.256(4) .
C31C O2C 1.267(4) .
C4A C5A 1.381(5) .
C4A H4A 0.9300 .
C4B C5B 1.387(5) .
C4B H4B 0.9300 .
C4C C5C 1.385(5) .
C4C H4C 0.9300 .
C5A C6A 1.371(5) .
C5B C6B 1.382(5) .
C5C C6C 1.384(5) .
C6A N1A 1.339(5) .
C6A H6A 0.9300 .
C6B N1B 1.343(4) .
C6B H6B 0.9300 .
C6C N1C 1.338(4) .
C6C H6C 0.9300 .
O1A Nd1 2.424(2) 2_656
O1C Nd1 2.439(2) 2_756
O1W H11W 0.8479 .
O1W H12W 0.8522 .
O2W H21W 0.8470 .
O2W H22W 0.8504 .
O3W H31W 0.8400 .
O3W H32W 0.8375 .
O4W1 H41W 0.8480 .
O4W1 H42W 0.8541 .
O4W2 H41W 0.9544 .
O4W2 H42W 0.9443 .

loop_
_geom_hbond_atom_site_label_D
_geom_hbond_atom_site_label_H
_geom_hbond_atom_site_label_A
_geom_hbond_distance_DH
_geom_hbond_distance_HA
_geom_hbond_distance_DA
_geom_hbond_angle_DHA
_geom_hbond_site_symmetry_A
O1W H11W O1B 0.85 1.87 2.702(3) 165.6 .
O1W H12W O2C 0.85 2.07 2.808(3) 144.3 2_756
O2W H22W N1B 0.85 1.98 2.809(4) 163.3 1_554
O2W H21W O2B 0.85 1.98 2.816(3) 170.7 2_656
O3W H32W N1A 0.84 2.12 2.923(4) 160.3 1_565
